data_4345841
loop_
_publ_author_name
'Hierlinger, Claus'
'Roisnel, Thierry'
'Cordes, David B.'
'Slawin, Alexandra M. Z.'
'Jacquemin, Denis'
'Guerchais, V\'eronique'
'Zysman-Colman, Eli'

_publ_section_title
;
 An Unprecedented Family of Luminescent Iridium(III) Complexes Bearing a
 Six-Membered Chelated Tridentate C^N^C Ligand.
;
_journal_issue 9
_journal_name_full 'Inorganic chemistry'
_journal_page_first 5182
_journal_page_last 5188
_journal_paper_doi 10.1021/acs.inorgchem.7b00328
_journal_volume 56
_journal_year 2017
_chemical_absolute_configuration ad
_chemical_compound_source 'synthesis as described'
_chemical_formula_moiety 'C36 H37 Cl Ir N3'
_chemical_formula_sum 'C36 H37 Cl Ir N3'
_chemical_formula_weight 739.36
_chemical_name_systematic
;
 ?
;
_space_group_crystal_system orthorhombic
_space_group_IT_number 19
_space_group_name_Hall 'P 2ac 2ab'
_space_group_name_H-M_alt 'P 21 21 21'
_symmetry_space_group_name_Hall 'P 2ac 2ab'
_symmetry_space_group_name_H-M 'P 21 21 21'
_atom_sites_solution_hydrogens geom
_cell_angle_alpha 90
_cell_angle_beta 90
_cell_angle_gamma 90
_cell_formula_units_Z 8
_cell_length_a 17.5788(6)
_cell_length_b 18.3829(6)
_cell_length_c 22.6662(8)
_cell_measurement_reflns_used 9913
_cell_measurement_temperature 150
_cell_measurement_theta_max 27.50
_cell_measurement_theta_min 2.41
_cell_measurement_wavelength 0.71073
_cell_volume 7324.6(4)
_computing_cell_refinement 'APEX3 (Bruker, 2015); SAINT (Bruker, 2014)'
_computing_data_collection 'SAINT (Bruker, 2014)'
_computing_data_reduction 'SAINT (Bruker, 2014)'
_computing_molecular_graphics 'SXGRAPH (Farrugia, 1999), Mercury (CSD, 2014)'
_computing_publication_material 'CRYSCALC (T. Roisnel, local program, 2016)'
_computing_structure_refinement 'SHELXL-2014/7 (Sheldrick, 2014)'
_computing_structure_solution 'SHELXT (Sheldrick, 2015)'
_diffrn_ambient_temperature 150
_diffrn_detector '(CMOS) PHOTON 100'
_diffrn_measured_fraction_theta_full 0.998
_diffrn_measured_fraction_theta_max 0.998
_diffrn_measurement_device_type 'D8 VENTURE Bruker AXS'
_diffrn_measurement_method 'rotation images'
_diffrn_radiation_monochromator 'multilayer monochromator'
_diffrn_radiation_probe x-ray
_diffrn_radiation_source 'Incoatec microfocus sealed tube'
_diffrn_radiation_type MoK\a
_diffrn_radiation_wavelength 0.71073
_diffrn_reflns_av_R_equivalents 0.0455
_diffrn_reflns_av_unetI/netI 0.0546
_diffrn_reflns_limit_h_max 21
_diffrn_reflns_limit_h_min -22
_diffrn_reflns_limit_k_max 22
_diffrn_reflns_limit_k_min -23
_diffrn_reflns_limit_l_max 29
_diffrn_reflns_limit_l_min -29
_diffrn_reflns_number 45293
_diffrn_reflns_theta_full 25.242
_diffrn_reflns_theta_max 27.484
_diffrn_reflns_theta_min 2.915
_exptl_absorpt_coefficient_mu 3.743
_exptl_absorpt_correction_T_max 0.799
_exptl_absorpt_correction_T_min 0.665
_exptl_absorpt_correction_type multi-scan
_exptl_absorpt_process_details
;
  [Sheldrick, G.M. (2014). SADABS Bruker AXS Inc., Madison, Wisconsin, USA]
;
_exptl_crystal_colour red
_exptl_crystal_density_diffrn 1.341
_exptl_crystal_description prism
_exptl_crystal_F_000 2944
_exptl_crystal_size_max 0.140
_exptl_crystal_size_mid 0.080
_exptl_crystal_size_min 0.060
_refine_diff_density_max 1.551
_refine_diff_density_min -2.459
_refine_diff_density_rms 0.207
_refine_ls_abs_structure_details
;
Refined as an inversion twin.
;
_refine_ls_abs_structure_Flack 0.029(13)
_refine_ls_extinction_method none
_refine_ls_goodness_of_fit_ref 1.182
_refine_ls_hydrogen_treatment constr
_refine_ls_matrix_type full
_refine_ls_number_parameters 617
_refine_ls_number_reflns 16770
_refine_ls_number_restraints 0
_refine_ls_restrained_S_all 1.182
_refine_ls_R_factor_all 0.0639
_refine_ls_R_factor_gt 0.0541
_refine_ls_shift/su_max 0.001
_refine_ls_shift/su_mean 0.000
_refine_ls_structure_factor_coef Fsqd
_refine_ls_weighting_details 'w=1/[\s^2^(Fo^2^)+(0.0336P)^2^+71.1034P] where P=(Fo^2^+2Fc^2^)/3'
_refine_ls_weighting_scheme calc
_refine_ls_wR_factor_gt 0.1249
_refine_ls_wR_factor_ref 0.1329
_reflns_number_gt 15061
_reflns_number_total 16770
_reflns_threshold_expression >2sigma(I)
_cod_data_source_file ic7b00328_si_002.cif
_cod_data_source_block 1
_cod_database_code 4345841

loop_
_space_group_symop_operation_xyz
'x, y, z'
'-x+1/2, -y, z+1/2'
'-x, y+1/2, -z+1/2'
'x+1/2, -y+1/2, -z'

loop_
_atom_site_label
_atom_site_type_symbol
_atom_site_fract_x
_atom_site_fract_y
_atom_site_fract_z
_atom_site_U_iso_or_equiv
_atom_site_adp_type
_atom_site_occupancy
_atom_site_site_symmetry_order
_atom_site_calc_flag
_atom_site_refinement_flags_posn
_atom_site_refinement_flags_adp
_atom_site_refinement_flags_occupancy
_atom_site_disorder_assembly
_atom_site_disorder_group
Ir1 Ir 0.21444(3) 0.49831(3) 0.72151(2) 0.02278(12) Uani 1 1 d . . . . .
Cl1 Cl 0.2255(2) 0.56447(18) 0.81110(15) 0.0296(7) Uani 1 1 d . . . . .
C1 C 0.0996(7) 0.5161(6) 0.7166(6) 0.023(3) Uani 1 1 d . . . . .
C2 C 0.0520(8) 0.5125(7) 0.7659(6) 0.029(3) Uani 1 1 d . . . . .
H2 H 0.0726 0.5027 0.8038 0.035 Uiso 1 1 calc R U . . .
C3 C -0.0275(9) 0.5236(9) 0.7590(8) 0.042(4) Uani 1 1 d . . . . .
H3 H -0.0595 0.5227 0.7927 0.050 Uiso 1 1 calc R U . . .
C4 C -0.0590(8) 0.5357(8) 0.7045(8) 0.038(4) Uani 1 1 d . . . . .
H4 H -0.1123 0.5421 0.6998 0.046 Uiso 1 1 calc R U . . .
C5 C -0.0100(9) 0.5381(9) 0.6566(8) 0.039(4) Uani 1 1 d . . . . .
H5 H -0.0309 0.5451 0.6183 0.046 Uiso 1 1 calc R U . . .
C6 C 0.0679(8) 0.5305(8) 0.6621(6) 0.027(3) Uani 1 1 d . . . . .
C7 C 0.1201(8) 0.5364(8) 0.6100(6) 0.031(3) Uani 1 1 d . . . . .
H7 H 0.0898 0.5492 0.5741 0.037 Uiso 1 1 calc R U . . .
C8 C 0.1601(8) 0.4676(7) 0.5997(6) 0.023(3) Uani 1 1 d . . . . .
C9 C 0.1555(8) 0.4301(8) 0.5457(6) 0.028(3) Uani 1 1 d . . . . .
H9 H 0.1262 0.4492 0.5142 0.034 Uiso 1 1 calc R U . . .
C10 C 0.1959(9) 0.3622(8) 0.5388(6) 0.033(3) Uani 1 1 d . . . . .
H10 H 0.1947 0.3363 0.5025 0.039 Uiso 1 1 calc R U . . .
C11 C 0.2360(9) 0.3361(8) 0.5859(6) 0.030(3) Uani 1 1 d . . . . .
H11 H 0.2616 0.2908 0.5829 0.036 Uiso 1 1 calc R U . . .
C12 C 0.2395(8) 0.3751(7) 0.6375(6) 0.023(3) Uani 1 1 d . . . . .
H12 H 0.2681 0.3560 0.6695 0.028 Uiso 1 1 calc R U . . .
N13 N 0.2034(6) 0.4402(6) 0.6445(5) 0.023(2) Uani 1 1 d . . . . .
C14 C 0.1787(5) 0.5961(4) 0.6216(4) 0.0324(13) Uani 1 1 d G . . . .
C15 C 0.1831(5) 0.6567(5) 0.5851(3) 0.0324(13) Uani 1 1 d G . . . .
H15 H 0.1517 0.6598 0.5511 0.039 Uiso 1 1 calc R U . . .
C16 C 0.2335(6) 0.7126(4) 0.5983(4) 0.0324(13) Uani 1 1 d G . . . .
H16 H 0.2366 0.7540 0.5733 0.039 Uiso 1 1 calc R U . . .
C17 C 0.2795(5) 0.7080(4) 0.6480(4) 0.0324(13) Uani 1 1 d G . . . .
H17 H 0.3140 0.7463 0.6570 0.039 Uiso 1 1 calc R U . . .
C18 C 0.2751(5) 0.6475(5) 0.6846(3) 0.0324(13) Uani 1 1 d G . . . .
H18 H 0.3065 0.6443 0.7186 0.039 Uiso 1 1 calc R U . . .
C19 C 0.2247(6) 0.5915(4) 0.6714(4) 0.0324(13) Uani 1 1 d G . . . .
N21 N 0.3336(6) 0.4717(6) 0.7298(5) 0.027(3) Uani 1 1 d . . . . .
C22 C 0.3898(7) 0.5067(10) 0.7025(7) 0.036(4) Uani 1 1 d . . . . .
H22 H 0.3771 0.5430 0.6743 0.043 Uiso 1 1 calc R U . . .
C23 C 0.4641(8) 0.4930(9) 0.7129(6) 0.035(3) Uani 1 1 d . . . . .
H23 H 0.5019 0.5217 0.6941 0.042 Uiso 1 1 calc R U . . .
C24 C 0.4858(8) 0.4374(8) 0.7506(8) 0.035(4) Uani 1 1 d . . . . .
C25 C 0.5710(11) 0.4206(14) 0.7631(12) 0.071(4) Uani 1 1 d . . . . .
C26A C 0.604(2) 0.489(3) 0.786(2) 0.071(4) Uani 0.5 1 d . . P A 1
H26A H 0.5757 0.5037 0.8214 0.107 Uiso 0.5 1 calc R U P A 1
H26B H 0.6573 0.4808 0.7962 0.107 Uiso 0.5 1 calc R U P A 1
H26C H 0.6000 0.5267 0.7560 0.107 Uiso 0.5 1 calc R U P A 1
C27A C 0.6004(11) 0.3833(13) 0.7101(12) 0.071(4) Uani 0.5 1 d . . P A 1
H27A H 0.5705 0.3393 0.7027 0.107 Uiso 0.5 1 calc R U P A 1
H27B H 0.5964 0.4159 0.6760 0.107 Uiso 0.5 1 calc R U P A 1
H27C H 0.6538 0.3701 0.7163 0.107 Uiso 0.5 1 calc R U P A 1
C28A C 0.5808(11) 0.3707(13) 0.8137(12) 0.071(4) Uani 0.5 1 d . . P A 1
H28A H 0.5606 0.3226 0.8035 0.107 Uiso 0.5 1 calc R U P A 1
H28B H 0.6349 0.3666 0.8234 0.107 Uiso 0.5 1 calc R U P A 1
H28C H 0.5531 0.3899 0.8479 0.107 Uiso 0.5 1 calc R U P A 1
C26B C 0.618(2) 0.491(3) 0.761(2) 0.071(4) Uani 0.5 1 d . . P A 2
H26D H 0.6039 0.5218 0.7947 0.107 Uiso 0.5 1 calc R U P A 2
H26E H 0.6720 0.4791 0.7632 0.107 Uiso 0.5 1 calc R U P A 2
H26F H 0.6072 0.5168 0.7243 0.107 Uiso 0.5 1 calc R U P A 2
C27B C 0.6004(11) 0.3833(13) 0.7101(12) 0.071(4) Uani 0.5 1 d . . P A 2
H27D H 0.5947 0.4152 0.6757 0.107 Uiso 0.5 1 calc R U P A 2
H27E H 0.6543 0.3717 0.7157 0.107 Uiso 0.5 1 calc R U P A 2
H27F H 0.5717 0.3383 0.7036 0.107 Uiso 0.5 1 calc R U P A 2
C28B C 0.5808(11) 0.3707(13) 0.8137(12) 0.071(4) Uani 0.5 1 d . . P A 2
H28D H 0.5617 0.3941 0.8497 0.107 Uiso 0.5 1 calc R U P A 2
H28E H 0.5522 0.3258 0.8065 0.107 Uiso 0.5 1 calc R U P A 2
H28F H 0.6348 0.3592 0.8186 0.107 Uiso 0.5 1 calc R U P A 2
C29 C 0.4278(8) 0.3996(7) 0.7788(8) 0.031(3) Uani 1 1 d . . . . .
H29 H 0.4393 0.3617 0.8059 0.037 Uiso 1 1 calc R U . . .
C30 C 0.3514(8) 0.4185(6) 0.7665(5) 0.022(3) Uani 1 1 d . . . . .
C31 C 0.2836(9) 0.3801(8) 0.7926(6) 0.0318(14) Uani 1 1 d . . . . .
C32 C 0.2933(9) 0.3236(7) 0.8347(6) 0.0318(14) Uani 1 1 d . . . . .
H32 H 0.3430 0.3122 0.8483 0.038 Uiso 1 1 calc R U . . .
C33 C 0.2316(9) 0.2846(8) 0.8563(6) 0.0318(14) Uani 1 1 d . . . . .
C34 C 0.2366(11) 0.2182(8) 0.8974(8) 0.042(4) Uani 1 1 d . . . . .
C35A C 0.252(3) 0.155(3) 0.861(3) 0.069(5) Uani 0.5 1 d . . P B 1
H35A H 0.2917 0.1667 0.8317 0.103 Uiso 0.5 1 calc R U P B 1
H35B H 0.2700 0.1145 0.8856 0.103 Uiso 0.5 1 calc R U P B 1
H35C H 0.2058 0.1399 0.8400 0.103 Uiso 0.5 1 calc R U P B 1
C36A C 0.3123(15) 0.2193(12) 0.9303(10) 0.069(5) Uani 0.5 1 d . . P B 1
H36A H 0.3127 0.2600 0.9582 0.103 Uiso 0.5 1 calc R U P B 1
H36B H 0.3188 0.1735 0.9518 0.103 Uiso 0.5 1 calc R U P B 1
H36C H 0.3540 0.2251 0.9020 0.103 Uiso 0.5 1 calc R U P B 1
C37A C 0.186(3) 0.236(2) 0.947(2) 0.069(5) Uani 0.5 1 d . . P B 1
H37A H 0.1937 0.2865 0.9588 0.103 Uiso 0.5 1 calc R U P B 1
H37B H 0.1328 0.2291 0.9347 0.103 Uiso 0.5 1 calc R U P B 1
H37C H 0.1970 0.2037 0.9803 0.103 Uiso 0.5 1 calc R U P B 1
C35B C 0.216(3) 0.157(3) 0.861(2) 0.069(5) Uani 0.5 1 d . . P B 3
H35D H 0.2524 0.1520 0.8285 0.103 Uiso 0.5 1 calc R U P B 3
H35E H 0.2164 0.1123 0.8848 0.103 Uiso 0.5 1 calc R U P B 3
H35F H 0.1648 0.1644 0.8448 0.103 Uiso 0.5 1 calc R U P B 3
C36B C 0.3123(15) 0.2193(12) 0.9303(10) 0.069(5) Uani 0.5 1 d . . P B 3
H36D H 0.3167 0.2647 0.9526 0.103 Uiso 0.5 1 calc R U P B 3
H36E H 0.3146 0.1779 0.9575 0.103 Uiso 0.5 1 calc R U P B 3
H36F H 0.3542 0.2159 0.9019 0.103 Uiso 0.5 1 calc R U P B 3
C37B C 0.170(3) 0.204(2) 0.937(2) 0.069(5) Uani 0.5 1 d . . P B 3
H37D H 0.1690 0.2406 0.9690 0.103 Uiso 0.5 1 calc R U P B 3
H37E H 0.1224 0.2076 0.9146 0.103 Uiso 0.5 1 calc R U P B 3
H37F H 0.1740 0.1556 0.9546 0.103 Uiso 0.5 1 calc R U P B 3
C38 C 0.1605(9) 0.3081(9) 0.8325(6) 0.0318(14) Uani 1 1 d . . . . .
H38 H 0.1154 0.2829 0.8432 0.038 Uiso 1 1 calc R U . . .
C39 C 0.1555(9) 0.3650(8) 0.7952(6) 0.0318(14) Uani 1 1 d . . . . .
H39 H 0.1065 0.3800 0.7825 0.038 Uiso 1 1 calc R U . . .
N40 N 0.2159(6) 0.4013(5) 0.7751(5) 0.021(2) Uani 1 1 d . . . . .
Ir2 Ir 0.45709(3) 0.19423(3) 0.55031(2) 0.02023(11) Uani 1 1 d . . . . .
Cl2 Cl 0.32886(18) 0.15820(18) 0.54046(16) 0.0288(7) Uani 1 1 d . . . . .
C51 C 0.4938(7) 0.0899(7) 0.5581(5) 0.022(3) Uani 1 1 d . . . . .
C52 C 0.4660(8) 0.0321(8) 0.5263(6) 0.027(3) Uani 1 1 d . . . . .
H52 H 0.4241 0.0393 0.5005 0.033 Uiso 1 1 calc R U . . .
C53 C 0.4977(9) -0.0356(7) 0.5311(7) 0.031(3) Uani 1 1 d . . . . .
H53 H 0.4766 -0.0743 0.5087 0.037 Uiso 1 1 calc R U . . .
C54 C 0.5593(9) -0.0499(7) 0.5674(7) 0.034(4) Uani 1 1 d . . . . .
H54 H 0.5811 -0.0971 0.5695 0.041 Uiso 1 1 calc R U . . .
C55 C 0.5885(8) 0.0077(9) 0.6010(6) 0.032(3) Uani 1 1 d . . . . .
H55 H 0.6317 0.0004 0.6255 0.039 Uiso 1 1 calc R U . . .
C56 C 0.5528(8) 0.0773(7) 0.5982(5) 0.023(3) Uani 1 1 d . . . . .
C57 C 0.5796(8) 0.1365(7) 0.6367(6) 0.024(3) Uani 1 1 d . . . . .
H57 H 0.6187 0.1172 0.6647 0.029 Uiso 1 1 calc R U . . .
C58 C 0.6129(7) 0.1985(7) 0.6021(5) 0.021(2) Uani 1 1 d . . . . .
C59 C 0.6859(8) 0.2256(9) 0.6108(6) 0.033(3) Uani 1 1 d . . . . .
H59 H 0.7174 0.2039 0.6400 0.040 Uiso 1 1 calc R U . . .
C60 C 0.7135(9) 0.2820(7) 0.5788(7) 0.031(3) Uani 1 1 d . . . . .
H60 H 0.7636 0.2998 0.5851 0.038 Uiso 1 1 calc R U . . .
C61 C 0.6663(8) 0.3131(8) 0.5363(7) 0.032(3) Uani 1 1 d . . . . .
H61 H 0.6832 0.3532 0.5133 0.038 Uiso 1 1 calc R U . . .
C62 C 0.5954(7) 0.2848(7) 0.5285(6) 0.023(3) Uani 1 1 d . . . . .
H62 H 0.5637 0.3057 0.4990 0.028 Uiso 1 1 calc R U . . .
N63 N 0.5675(6) 0.2285(5) 0.5604(5) 0.019(2) Uani 1 1 d . . . . .
C64 C 0.5125(8) 0.1659(8) 0.6712(6) 0.026(3) Uani 1 1 d . . . . .
C65 C 0.5123(9) 0.1674(7) 0.7339(6) 0.028(3) Uani 1 1 d . . . . .
H65 H 0.5562 0.1523 0.7550 0.034 Uiso 1 1 calc R U . . .
C66 C 0.4498(9) 0.1903(7) 0.7637(5) 0.032(3) Uani 1 1 d . . . . .
H66 H 0.4505 0.1915 0.8056 0.038 Uiso 1 1 calc R U . . .
C67 C 0.3843(10) 0.2122(8) 0.7334(6) 0.038(4) Uani 1 1 d . . . . .
H67 H 0.3395 0.2246 0.7546 0.045 Uiso 1 1 calc R U . . .
C68 C 0.3851(8) 0.2157(7) 0.6711(7) 0.028(3) Uani 1 1 d . . . . .
H68 H 0.3426 0.2346 0.6503 0.034 Uiso 1 1 calc R U . . .
C69 C 0.4505(7) 0.1903(6) 0.6398(5) 0.019(2) Uani 1 1 d . . . . .
N71 N 0.4237(6) 0.3035(7) 0.5338(5) 0.023(2) Uani 1 1 d . . . . .
C72 C 0.4214(8) 0.3560(7) 0.5751(6) 0.0267(13) Uani 1 1 d . . . . .
H72 H 0.4294 0.3428 0.6152 0.032 Uiso 1 1 calc R U . . .
C73 C 0.4080(8) 0.4285(7) 0.5617(6) 0.0267(13) Uani 1 1 d . . . . .
H73 H 0.4096 0.4638 0.5923 0.032 Uiso 1 1 calc R U . . .
C74 C 0.3920(8) 0.4505(7) 0.5038(6) 0.0267(13) Uani 1 1 d . . . . .
C75 C 0.3798(11) 0.5292(9) 0.4860(6) 0.040(4) Uani 1 1 d . . . . .
C76 C 0.3796(14) 0.5792(9) 0.5389(8) 0.055(5) Uani 1 1 d . . . . .
H76A H 0.3717 0.6295 0.5258 0.083 Uiso 1 1 calc R U . . .
H76B H 0.3385 0.5651 0.5658 0.083 Uiso 1 1 calc R U . . .
H76C H 0.4285 0.5756 0.5594 0.083 Uiso 1 1 calc R U . . .
C77 C 0.3006(13) 0.5362(10) 0.4585(9) 0.063(6) Uani 1 1 d . . . . .
H77A H 0.2972 0.5048 0.4237 0.094 Uiso 1 1 calc R U . . .
H77B H 0.2621 0.5215 0.4874 0.094 Uiso 1 1 calc R U . . .
H77C H 0.2918 0.5869 0.4468 0.094 Uiso 1 1 calc R U . . .
C78 C 0.4417(12) 0.5500(9) 0.4419(9) 0.058(5) Uani 1 1 d . . . . .
H78A H 0.4402 0.5166 0.4082 0.087 Uiso 1 1 calc R U . . .
H78B H 0.4331 0.5999 0.4280 0.087 Uiso 1 1 calc R U . . .
H78C H 0.4916 0.5470 0.4610 0.087 Uiso 1 1 calc R U . . .
C79 C 0.3928(8) 0.3938(7) 0.4611(6) 0.0267(13) Uani 1 1 d . . . . .
H79 H 0.3824 0.4047 0.4210 0.032 Uiso 1 1 calc R U . . .
C80 C 0.4086(8) 0.3236(7) 0.4775(6) 0.0267(13) Uani 1 1 d . . . . .
C81 C 0.4224(7) 0.2645(8) 0.4329(6) 0.024(3) Uani 1 1 d . . . . .
C82 C 0.4068(7) 0.2714(7) 0.3725(6) 0.024(3) Uani 1 1 d . . . . .
H82 H 0.3835 0.3144 0.3581 0.029 Uiso 1 1 calc R U . . .
C83 C 0.4251(7) 0.2160(8) 0.3337(6) 0.026(3) Uani 1 1 d . . . . .
C84 C 0.4050(8) 0.2217(8) 0.2680(6) 0.030(3) Uani 1 1 d . . . . .
C85 C 0.3231(12) 0.1911(12) 0.2623(7) 0.056(3) Uani 1 1 d . . . . .
H85A H 0.3220 0.1407 0.2763 0.084 Uiso 1 1 calc R U . . .
H85B H 0.2882 0.2207 0.2860 0.084 Uiso 1 1 calc R U . . .
H85C H 0.3073 0.1927 0.2208 0.084 Uiso 1 1 calc R U . . .
C86 C 0.4057(12) 0.2989(12) 0.2463(7) 0.056(3) Uani 1 1 d . . . . .
H86A H 0.3715 0.3284 0.2706 0.084 Uiso 1 1 calc R U . . .
H86B H 0.4575 0.3184 0.2490 0.084 Uiso 1 1 calc R U . . .
H86C H 0.3887 0.3003 0.2052 0.084 Uiso 1 1 calc R U . . .
C87 C 0.4580(13) 0.1766(10) 0.2302(7) 0.056(3) Uani 1 1 d . . . . .
H87A H 0.4578 0.1262 0.2442 0.084 Uiso 1 1 calc R U . . .
H87B H 0.4409 0.1782 0.1891 0.084 Uiso 1 1 calc R U . . .
H87C H 0.5097 0.1963 0.2329 0.084 Uiso 1 1 calc R U . . .
C88 C 0.4617(8) 0.1566(6) 0.3586(6) 0.022(3) Uani 1 1 d . . . . .
H88 H 0.4766 0.1176 0.3337 0.026 Uiso 1 1 calc R U . . .
C89 C 0.4769(8) 0.1521(7) 0.4173(6) 0.027(3) Uani 1 1 d . . . . .
H89 H 0.5029 0.1106 0.4319 0.032 Uiso 1 1 calc R U . . .
N90 N 0.4566(6) 0.2035(6) 0.4543(5) 0.026(2) Uani 1 1 d . . . . .

loop_
_atom_site_aniso_label
_atom_site_aniso_U_11
_atom_site_aniso_U_22
_atom_site_aniso_U_33
_atom_site_aniso_U_23
_atom_site_aniso_U_13
_atom_site_aniso_U_12
Ir1 0.0205(2) 0.0260(2) 0.0218(2) -0.0069(2) -0.00318(19) -0.0003(2)
Cl1 0.0309(18) 0.0310(17) 0.0269(16) -0.0123(13) -0.0066(14) 0.0006(14)
C1 0.027(6) 0.012(6) 0.030(7) -0.006(5) -0.006(6) -0.001(5)
C2 0.022(6) 0.032(7) 0.034(7) 0.002(6) 0.000(5) 0.001(6)
C3 0.029(8) 0.048(10) 0.048(10) -0.007(7) 0.007(7) 0.005(7)
C4 0.017(7) 0.036(8) 0.062(11) -0.005(7) -0.005(6) 0.011(6)
C5 0.023(7) 0.037(9) 0.056(11) -0.016(8) -0.006(7) 0.003(6)
C6 0.026(7) 0.027(7) 0.029(7) 0.000(6) -0.004(6) -0.005(5)
C7 0.030(7) 0.044(9) 0.020(7) -0.002(6) -0.010(6) 0.008(7)
C8 0.032(7) 0.024(6) 0.014(6) -0.006(5) -0.005(5) -0.003(6)
C9 0.032(7) 0.041(8) 0.012(6) -0.007(6) -0.005(6) -0.016(6)
C10 0.040(8) 0.029(7) 0.029(8) -0.015(6) -0.004(6) 0.000(6)
C11 0.037(8) 0.023(7) 0.030(8) -0.010(6) 0.005(6) -0.002(6)
C12 0.029(7) 0.019(6) 0.022(6) -0.006(5) -0.003(5) 0.005(5)
N13 0.022(6) 0.021(5) 0.024(5) 0.003(4) -0.007(5) -0.008(4)
C14 0.040(3) 0.030(3) 0.028(3) -0.006(2) 0.002(3) 0.005(3)
C15 0.040(3) 0.030(3) 0.028(3) -0.006(2) 0.002(3) 0.005(3)
C16 0.040(3) 0.030(3) 0.028(3) -0.006(2) 0.002(3) 0.005(3)
C17 0.040(3) 0.030(3) 0.028(3) -0.006(2) 0.002(3) 0.005(3)
C18 0.040(3) 0.030(3) 0.028(3) -0.006(2) 0.002(3) 0.005(3)
C19 0.040(3) 0.030(3) 0.028(3) -0.006(2) 0.002(3) 0.005(3)
N21 0.024(6) 0.024(5) 0.032(7) -0.017(5) -0.003(5) -0.006(4)
C22 0.017(6) 0.049(9) 0.043(8) -0.025(8) 0.003(5) 0.004(7)
C23 0.031(7) 0.037(8) 0.037(7) -0.002(7) 0.006(6) 0.007(7)
C24 0.017(7) 0.029(8) 0.058(10) -0.003(7) 0.001(7) -0.001(6)
C25 0.033(5) 0.073(8) 0.108(12) 0.008(7) 0.004(6) 0.011(5)
C26A 0.033(5) 0.073(8) 0.108(12) 0.008(7) 0.004(6) 0.011(5)
C27A 0.033(5) 0.073(8) 0.108(12) 0.008(7) 0.004(6) 0.011(5)
C28A 0.033(5) 0.073(8) 0.108(12) 0.008(7) 0.004(6) 0.011(5)
C26B 0.033(5) 0.073(8) 0.108(12) 0.008(7) 0.004(6) 0.011(5)
C27B 0.033(5) 0.073(8) 0.108(12) 0.008(7) 0.004(6) 0.011(5)
C28B 0.033(5) 0.073(8) 0.108(12) 0.008(7) 0.004(6) 0.011(5)
C29 0.023(6) 0.022(7) 0.048(9) -0.009(7) -0.011(7) -0.001(5)
C30 0.035(7) 0.013(5) 0.018(6) -0.005(5) -0.003(5) -0.002(5)
C31 0.037(4) 0.029(3) 0.029(3) -0.006(3) -0.005(3) -0.002(3)
C32 0.037(4) 0.029(3) 0.029(3) -0.006(3) -0.005(3) -0.002(3)
C33 0.037(4) 0.029(3) 0.029(3) -0.006(3) -0.005(3) -0.002(3)
C34 0.055(11) 0.026(7) 0.045(10) 0.005(7) 0.011(8) -0.005(7)
C35A 0.092(14) 0.050(8) 0.064(9) 0.012(7) 0.001(10) -0.008(10)
C36A 0.092(14) 0.050(8) 0.064(9) 0.012(7) 0.001(10) -0.008(10)
C37A 0.092(14) 0.050(8) 0.064(9) 0.012(7) 0.001(10) -0.008(10)
C35B 0.092(14) 0.050(8) 0.064(9) 0.012(7) 0.001(10) -0.008(10)
C36B 0.092(14) 0.050(8) 0.064(9) 0.012(7) 0.001(10) -0.008(10)
C37B 0.092(14) 0.050(8) 0.064(9) 0.012(7) 0.001(10) -0.008(10)
C38 0.037(4) 0.029(3) 0.029(3) -0.006(3) -0.005(3) -0.002(3)
C39 0.037(4) 0.029(3) 0.029(3) -0.006(3) -0.005(3) -0.002(3)
N40 0.025(5) 0.016(5) 0.021(5) -0.010(4) -0.006(5) 0.003(4)
Ir2 0.0187(2) 0.0210(2) 0.0210(2) 0.0037(2) -0.0001(2) 0.0057(2)
Cl2 0.0194(15) 0.0288(16) 0.038(2) 0.0021(14) -0.0027(14) 0.0010(12)
C51 0.016(6) 0.036(7) 0.014(6) 0.002(5) 0.006(5) -0.011(5)
C52 0.020(7) 0.043(8) 0.019(6) 0.012(5) 0.006(5) 0.007(6)
C53 0.045(9) 0.013(6) 0.034(8) -0.008(5) 0.005(7) -0.009(6)
C54 0.039(9) 0.014(6) 0.049(9) 0.005(6) 0.003(7) 0.013(6)
C55 0.038(8) 0.036(8) 0.022(6) 0.003(6) -0.003(6) 0.014(7)
C56 0.025(7) 0.023(6) 0.021(6) 0.010(5) -0.003(5) 0.013(5)
C57 0.022(6) 0.020(6) 0.030(7) 0.009(5) 0.005(5) 0.012(5)
C58 0.023(6) 0.024(6) 0.015(5) -0.006(5) 0.004(5) 0.010(5)
C59 0.020(6) 0.059(10) 0.021(7) 0.002(7) 0.001(5) 0.010(6)
C60 0.025(7) 0.027(7) 0.042(8) -0.007(6) 0.003(7) -0.004(6)
C61 0.025(7) 0.028(7) 0.042(9) 0.009(7) 0.010(6) -0.009(6)
C62 0.021(6) 0.022(6) 0.027(7) 0.005(5) 0.000(5) 0.001(5)
N63 0.024(5) 0.014(5) 0.020(6) -0.004(4) 0.002(4) 0.004(4)
C64 0.026(7) 0.033(7) 0.021(7) 0.007(5) 0.006(5) 0.005(6)
C65 0.043(8) 0.024(6) 0.019(7) 0.002(5) 0.002(6) 0.004(6)
C66 0.054(9) 0.022(6) 0.018(6) 0.001(5) 0.000(6) 0.011(7)
C67 0.053(10) 0.033(8) 0.027(8) -0.010(6) 0.017(7) 0.006(7)
C68 0.021(6) 0.021(7) 0.044(9) 0.007(6) 0.008(6) 0.005(5)
C69 0.024(6) 0.014(5) 0.018(5) 0.005(5) 0.009(5) 0.010(5)
N71 0.018(5) 0.027(5) 0.024(5) -0.001(5) 0.002(4) 0.003(5)
C72 0.033(3) 0.020(3) 0.027(3) -0.001(2) 0.001(3) 0.008(2)
C73 0.033(3) 0.020(3) 0.027(3) -0.001(2) 0.001(3) 0.008(2)
C74 0.033(3) 0.020(3) 0.027(3) -0.001(2) 0.001(3) 0.008(2)
C75 0.065(11) 0.037(8) 0.019(7) 0.007(6) 0.002(7) 0.009(8)
C76 0.096(16) 0.029(8) 0.041(10) -0.001(7) 0.009(10) 0.012(9)
C77 0.102(17) 0.039(9) 0.047(11) 0.011(8) -0.004(12) 0.027(11)
C78 0.079(14) 0.037(9) 0.059(12) 0.014(9) 0.022(11) 0.009(9)
C79 0.033(3) 0.020(3) 0.027(3) -0.001(2) 0.001(3) 0.008(2)
C80 0.033(3) 0.020(3) 0.027(3) -0.001(2) 0.001(3) 0.008(2)
C81 0.012(6) 0.031(7) 0.030(7) 0.003(5) 0.000(5) 0.006(5)
C82 0.017(6) 0.023(7) 0.032(7) 0.005(6) 0.000(5) 0.003(5)
C83 0.016(6) 0.037(8) 0.026(7) 0.010(6) -0.002(5) 0.011(5)
C84 0.031(7) 0.033(7) 0.026(8) -0.001(6) -0.002(6) 0.008(6)
C85 0.075(8) 0.063(7) 0.030(5) 0.009(5) -0.015(5) -0.004(7)
C86 0.075(8) 0.063(7) 0.030(5) 0.009(5) -0.015(5) -0.004(7)
C87 0.075(8) 0.063(7) 0.030(5) 0.009(5) -0.015(5) -0.004(7)
C88 0.030(7) 0.006(5) 0.030(7) 0.004(4) -0.002(6) 0.004(5)
C89 0.034(8) 0.015(6) 0.032(7) 0.003(5) -0.004(6) 0.015(5)
N90 0.018(5) 0.024(5) 0.036(6) 0.008(5) -0.008(5) 0.000(5)

loop_
_atom_type_symbol
_atom_type_description
_atom_type_scat_dispersion_real
_atom_type_scat_dispersion_imag
_atom_type_scat_source
C C 0.0033 0.0016 'International Tables Vol C Tables 4.2.6.8 and 6.1.1.4'
H H 0.0000 0.0000 'International Tables Vol C Tables 4.2.6.8 and 6.1.1.4'
Cl Cl 0.1484 0.1585 'International Tables Vol C Tables 4.2.6.8 and 6.1.1.4'
Ir Ir -1.4442 7.9887 'International Tables Vol C Tables 4.2.6.8 and 6.1.1.4'
N N 0.0061 0.0033 'International Tables Vol C Tables 4.2.6.8 and 6.1.1.4'

loop_
_geom_angle_atom_site_label_1
_geom_angle_atom_site_label_2
_geom_angle_atom_site_label_3
_geom_angle
C1 Ir1 N13 86.8(5)
C1 Ir1 C19 85.6(5)
N13 Ir1 C19 88.4(4)
C1 Ir1 N40 100.1(5)
N13 Ir1 N40 92.8(4)
C19 Ir1 N40 174.3(4)
C1 Ir1 N21 175.7(5)
N13 Ir1 N21 92.8(4)
C19 Ir1 N21 98.7(4)
N40 Ir1 N21 75.6(4)
C1 Ir1 Cl1 92.6(4)
N13 Ir1 Cl1 179.1(3)
C19 Ir1 Cl1 92.2(3)
N40 Ir1 Cl1 86.6(3)
N21 Ir1 Cl1 87.8(3)
C6 C1 C2 118.8(13)
C6 C1 Ir1 118.5(11)
C2 C1 Ir1 122.6(10)
C1 C2 C3 119.6(13)
C1 C2 H2 120.2
C3 C2 H2 120.2
C4 C3 C2 121.3(15)
C4 C3 H3 119.3
C2 C3 H3 119.3
C3 C4 C5 117.4(14)
C3 C4 H4 121.3
C5 C4 H4 121.3
C6 C5 C4 122.7(16)
C6 C5 H5 118.6
C4 C5 H5 118.6
C1 C6 C5 120.0(15)
C1 C6 C7 118.1(12)
C5 C6 C7 121.9(14)
C8 C7 C6 110.9(12)
C8 C7 C14 109.0(11)
C6 C7 C14 109.1(11)
C8 C7 H7 109.3
C6 C7 H7 109.3
C14 C7 H7 109.3
N13 C8 C9 119.9(13)
N13 C8 C7 117.8(11)
C9 C8 C7 122.3(13)
C8 C9 C10 119.3(13)
C8 C9 H9 120.3
C10 C9 H9 120.3
C11 C10 C9 118.1(12)
C11 C10 H10 120.9
C9 C10 H10 120.9
C10 C11 C12 120.4(13)
C10 C11 H11 119.8
C12 C11 H11 119.8
N13 C12 C11 122.5(13)
N13 C12 H12 118.8
C11 C12 H12 118.8
C12 N13 C8 119.7(11)
C12 N13 Ir1 120.8(9)
C8 N13 Ir1 119.5(9)
C15 C14 C19 120.0
C15 C14 C7 120.7(8)
C19 C14 C7 119.2(8)
C14 C15 C16 120.0
C14 C15 H15 120.0
C16 C15 H15 120.0
C17 C16 C15 120.0
C17 C16 H16 120.0
C15 C16 H16 120.0
C16 C17 C18 120.0
C16 C17 H17 120.0
C18 C17 H17 120.0
C17 C18 C19 120.0
C17 C18 H18 120.0
C19 C18 H18 120.0
C18 C19 C14 120.0
C18 C19 Ir1 123.5(5)
C14 C19 Ir1 116.5(5)
C30 N21 C22 118.3(13)
C30 N21 Ir1 116.9(9)
C22 N21 Ir1 124.7(11)
N21 C22 C23 123.1(17)
N21 C22 H22 118.5
C23 C22 H22 118.5
C22 C23 C24 120.8(15)
C22 C23 H23 119.6
C24 C23 H23 119.6
C23 C24 C29 116.9(13)
C23 C24 C25 121.7(16)
C29 C24 C25 121.4(16)
C26A C25 C27A 123(3)
C27B C25 C28B 108(2)
C26A C25 C28A 102(3)
C27A C25 C28A 108(2)
C27B C25 C26B 100(3)
C28B C25 C26B 119(3)
C26A C25 C24 106(2)
C27B C25 C24 106(2)
C27A C25 C24 106(2)
C28B C25 C24 112.1(18)
C28A C25 C24 112.1(18)
C26B C25 C24 110(2)
C25 C26A H26A 109.5
C25 C26A H26B 109.5
H26A C26A H26B 109.5
C25 C26A H26C 109.5
H26A C26A H26C 109.5
H26B C26A H26C 109.5
C25 C27A H27A 109.5
C25 C27A H27B 109.5
H27A C27A H27B 109.5
C25 C27A H27C 109.5
H27A C27A H27C 109.5
H27B C27A H27C 109.5
C25 C28A H28A 109.5
C25 C28A H28B 109.5
H28A C28A H28B 109.5
C25 C28A H28C 109.5
H28A C28A H28C 109.5
H28B C28A H28C 109.5
C25 C26B H26D 109.5
C25 C26B H26E 109.5
H26D C26B H26E 109.5
C25 C26B H26F 109.5
H26D C26B H26F 109.5
H26E C26B H26F 109.5
C25 C27B H27D 109.5
C25 C27B H27E 109.5
H27D C27B H27E 109.5
C25 C27B H27F 109.5
H27D C27B H27F 109.5
H27E C27B H27F 109.5
C25 C28B H28D 109.5
C25 C28B H28E 109.5
H28D C28B H28E 109.5
C25 C28B H28F 109.5
H28D C28B H28F 109.5
H28E C28B H28F 109.5
C24 C29 C30 118.8(14)
C24 C29 H29 120.6
C30 C29 H29 120.6
N21 C30 C29 122.1(13)
N21 C30 C31 114.0(12)
C29 C30 C31 123.9(12)
N40 C31 C32 122.0(14)
N40 C31 C30 117.3(12)
C32 C31 C30 120.7(14)
C33 C32 C31 121.3(15)
C33 C32 H32 119.4
C31 C32 H32 119.4
C32 C33 C38 113.2(13)
C32 C33 C34 125.3(14)
C38 C33 C34 121.3(14)
C35A C34 C37A 137(3)
C35B C34 C37B 91(3)
C35A C34 C36A 97(3)
C37A C34 C36A 99(3)
C35B C34 C36B 121(3)
C37B C34 C36B 113(2)
C35B C34 C33 105(2)
C35A C34 C33 108(2)
C37A C34 C33 105(2)
C37B C34 C33 117(2)
C36A C34 C33 109.6(14)
C36B C34 C33 109.6(14)
C34 C35A H35A 109.5
C34 C35A H35B 109.5
H35A C35A H35B 109.5
C34 C35A H35C 109.5
H35A C35A H35C 109.5
H35B C35A H35C 109.5
C34 C36A H36A 109.5
C34 C36A H36B 109.5
H36A C36A H36B 109.5
C34 C36A H36C 109.5
H36A C36A H36C 109.5
H36B C36A H36C 109.5
C34 C37A H37A 109.5
C34 C37A H37B 109.5
H37A C37A H37B 109.5
C34 C37A H37C 109.5
H37A C37A H37C 109.5
H37B C37A H37C 109.5
C34 C35B H35D 109.5
C34 C35B H35E 109.5
H35D C35B H35E 109.5
C34 C35B H35F 109.5
H35D C35B H35F 109.5
H35E C35B H35F 109.5
C34 C36B H36D 109.5
C34 C36B H36E 109.5
H36D C36B H36E 109.5
C34 C36B H36F 109.5
H36D C36B H36F 109.5
H36E C36B H36F 109.5
C34 C37B H37D 109.5
C34 C37B H37E 109.5
H37D C37B H37E 109.5
C34 C37B H37F 109.5
H37D C37B H37F 109.5
H37E C37B H37F 109.5
C39 C38 C33 121.9(15)
C39 C38 H38 119.0
C33 C38 H38 119.0
N40 C39 C38 123.4(15)
N40 C39 H39 118.3
C38 C39 H39 118.3
C31 N40 C39 118.0(12)
C31 N40 Ir1 115.3(9)
C39 N40 Ir1 126.5(9)
C51 Ir2 C69 84.2(5)
C51 Ir2 N63 88.9(4)
C69 Ir2 N63 87.3(5)
C51 Ir2 N71 174.4(4)
C69 Ir2 N71 101.1(4)
N63 Ir2 N71 89.5(4)
C51 Ir2 N90 99.3(4)
C69 Ir2 N90 175.7(4)
N63 Ir2 N90 95.2(4)
N71 Ir2 N90 75.5(4)
C51 Ir2 Cl2 92.7(3)
C69 Ir2 Cl2 91.7(4)
N63 Ir2 Cl2 178.1(3)
N71 Ir2 Cl2 89.1(3)
N90 Ir2 Cl2 85.6(3)
C52 C51 C56 118.4(13)
C52 C51 Ir2 124.9(10)
C56 C51 Ir2 116.6(9)
C53 C52 C51 121.2(13)
C53 C52 H52 119.4
C51 C52 H52 119.4
C52 C53 C54 122.5(13)
C52 C53 H53 118.7
C54 C53 H53 118.8
C53 C54 C55 117.8(12)
C53 C54 H54 121.1
C55 C54 H54 121.1
C54 C55 C56 119.5(13)
C54 C55 H55 120.2
C56 C55 H55 120.2
C51 C56 C55 120.2(13)
C51 C56 C57 120.0(11)
C55 C56 C57 119.7(11)
C56 C57 C58 112.0(11)
C56 C57 C64 108.7(12)
C58 C57 C64 107.7(10)
C56 C57 H57 109.5
C58 C57 H57 109.5
C64 C57 H57 109.5
N63 C58 C59 119.8(13)
N63 C58 C57 116.4(11)
C59 C58 C57 123.9(12)
C60 C59 C58 121.9(14)
C60 C59 H59 119.0
C58 C59 H59 119.0
C59 C60 C61 118.1(14)
C59 C60 H60 121.0
C61 C60 H60 121.0
C62 C61 C60 118.5(13)
C62 C61 H61 120.7
C60 C61 H61 120.7
N63 C62 C61 123.6(13)
N63 C62 H62 118.2
C61 C62 H62 118.2
C58 N63 C62 118.1(11)
C58 N63 Ir2 120.7(9)
C62 N63 Ir2 121.1(9)
C69 C64 C65 120.5(12)
C69 C64 C57 117.8(11)
C65 C64 C57 121.7(12)
C66 C65 C64 120.5(14)
C66 C65 H65 119.8
C64 C65 H65 119.8
C65 C66 C67 120.7(12)
C65 C66 H66 119.7
C67 C66 H66 119.7
C66 C67 C68 119.7(13)
C66 C67 H67 120.1
C68 C67 H67 120.1
C67 C68 C69 119.3(13)
C67 C68 H68 120.4
C69 C68 H68 120.4
C64 C69 C68 119.2(11)
C64 C69 Ir2 118.8(9)
C68 C69 Ir2 122.0(9)
C72 N71 C80 117.1(12)
C72 N71 Ir2 124.3(9)
C80 N71 Ir2 118.5(9)
N71 C72 C73 122.8(13)
N71 C72 H72 118.6
C73 C72 H72 118.6
C72 C73 C74 121.1(13)
C72 C73 H73 119.4
C74 C73 H73 119.4
C73 C74 C79 115.0(12)
C73 C74 C75 123.6(13)
C79 C74 C75 121.2(12)
C76 C75 C74 111.6(13)
C76 C75 C78 111.7(16)
C74 C75 C78 108.3(14)
C76 C75 C77 105.6(16)
C74 C75 C77 108.5(15)
C78 C75 C77 111.1(14)
C75 C76 H76A 109.5
C75 C76 H76B 109.5
H76A C76 H76B 109.5
C75 C76 H76C 109.5
H76A C76 H76C 109.5
H76B C76 H76C 109.5
C75 C77 H77A 109.5
C75 C77 H77B 109.5
H77A C77 H77B 109.5
C75 C77 H77C 109.5
H77A C77 H77C 109.5
H77B C77 H77C 109.5
C75 C78 H78A 109.5
C75 C78 H78B 109.5
H78A C78 H78B 109.5
C75 C78 H78C 109.5
H78A C78 H78C 109.5
H78B C78 H78C 109.5
C80 C79 C74 120.5(13)
C80 C79 H79 119.7
C74 C79 H79 119.7
N71 C80 C79 123.4(13)
N71 C80 C81 113.9(11)
C79 C80 C81 122.1(13)
N90 C81 C82 120.6(12)
N90 C81 C80 115.3(12)
C82 C81 C80 124.0(12)
C83 C82 C81 120.6(12)
C83 C82 H82 119.7
C81 C82 H82 119.7
C82 C83 C88 115.3(12)
C82 C83 C84 121.0(12)
C88 C83 C84 123.7(13)
C86 C84 C87 109.1(14)
C86 C84 C83 112.3(13)
C87 C84 C83 111.8(12)
C86 C84 C85 108.8(14)
C87 C84 C85 109.0(15)
C83 C84 C85 105.8(12)
C84 C85 H85A 109.5
C84 C85 H85B 109.5
H85A C85 H85B 109.5
C84 C85 H85C 109.5
H85A C85 H85C 109.5
H85B C85 H85C 109.5
C84 C86 H86A 109.5
C84 C86 H86B 109.5
H86A C86 H86B 109.5
C84 C86 H86C 109.5
H86A C86 H86C 109.5
H86B C86 H86C 109.5
C84 C87 H87A 109.5
C84 C87 H87B 109.5
H87A C87 H87B 109.5
C84 C87 H87C 109.5
H87A C87 H87C 109.5
H87B C87 H87C 109.5
C89 C88 C83 122.5(12)
C89 C88 H88 118.8
C83 C88 H88 118.8
N90 C89 C88 121.9(11)
N90 C89 H89 119.1
C88 C89 H89 119.1
C89 N90 C81 119.0(12)
C89 N90 Ir2 125.5(8)
C81 N90 Ir2 114.9(9)

loop_
_geom_bond_atom_site_label_1
_geom_bond_atom_site_label_2
_geom_bond_distance
Ir1 C1 2.048(13)
Ir1 N13 2.055(11)
Ir1 C19 2.064(6)
Ir1 N40 2.158(10)
Ir1 N21 2.159(11)
Ir1 Cl1 2.375(3)
C1 C6 1.380(19)
C1 C2 1.398(19)
C2 C3 1.42(2)
C2 H2 0.9500
C3 C4 1.37(2)
C3 H3 0.9500
C4 C5 1.39(2)
C4 H4 0.9500
C5 C6 1.38(2)
C5 H5 0.9500
C6 C7 1.50(2)
C7 C8 1.466(19)
C7 C14 1.528(17)
C7 H7 1.0000
C8 N13 1.366(16)
C8 C9 1.407(17)
C9 C10 1.44(2)
C9 H9 0.9500
C10 C11 1.36(2)
C10 H10 0.9500
C11 C12 1.374(18)
C11 H11 0.9500
C12 N13 1.363(16)
C12 H12 0.9500
C14 C15 1.3900
C14 C19 1.3900
C15 C16 1.3900
C15 H15 0.9500
C16 C17 1.3900
C16 H16 0.9500
C17 C18 1.3900
C17 H17 0.9500
C18 C19 1.3900
C18 H18 0.9500
N21 C30 1.321(18)
N21 C22 1.333(19)
C22 C23 1.351(19)
C22 H22 0.9500
C23 C24 1.38(2)
C23 H23 0.9500
C24 C29 1.39(2)
C24 C25 1.56(2)
C25 C26A 1.47(6)
C25 C27B 1.48(3)
C25 C27A 1.48(3)
C25 C28B 1.48(3)
C25 C28A 1.48(3)
C25 C26B 1.53(6)
C26A H26A 0.9800
C26A H26B 0.9800
C26A H26C 0.9800
C27A H27A 0.9800
C27A H27B 0.9800
C27A H27C 0.9800
C28A H28A 0.9800
C28A H28B 0.9800
C28A H28C 0.9800
C26B H26D 0.9800
C26B H26E 0.9800
C26B H26F 0.9800
C27B H27D 0.9800
C27B H27E 0.9800
C27B H27F 0.9800
C28B H28D 0.9800
C28B H28E 0.9800
C28B H28F 0.9800
C29 C30 1.416(19)
C29 H29 0.9500
C30 C31 1.51(2)
C31 N40 1.313(19)
C31 C32 1.42(2)
C32 C33 1.39(2)
C32 H32 0.9500
C33 C38 1.43(2)
C33 C34 1.54(2)
C34 C35B 1.45(6)
C34 C35A 1.46(6)
C34 C37A 1.47(5)
C34 C37B 1.51(5)
C34 C36A 1.53(3)
C34 C36B 1.53(3)
C35A H35A 0.9800
C35A H35B 0.9800
C35A H35C 0.9800
C36A H36A 0.9800
C36A H36B 0.9800
C36A H36C 0.9800
C37A H37A 0.9800
C37A H37B 0.9800
C37A H37C 0.9800
C35B H35D 0.9800
C35B H35E 0.9800
C35B H35F 0.9800
C36B H36D 0.9800
C36B H36E 0.9800
C36B H36F 0.9800
C37B H37D 0.9800
C37B H37E 0.9800
C37B H37F 0.9800
C38 C39 1.35(2)
C38 H38 0.9500
C39 N40 1.334(19)
C39 H39 0.9500
Ir2 C51 2.031(14)
Ir2 C69 2.034(11)
Ir2 N63 2.054(11)
Ir2 N71 2.126(12)
Ir2 N90 2.182(11)
Ir2 Cl2 2.360(3)
C51 C52 1.37(2)
C51 C56 1.399(17)
C52 C53 1.368(19)
C52 H52 0.9500
C53 C54 1.39(2)
C53 H53 0.9500
C54 C55 1.40(2)
C54 H54 0.9500
C55 C56 1.427(18)
C55 H55 0.9500
C56 C57 1.473(19)
C57 C58 1.502(18)
C57 C64 1.514(18)
C57 H57 1.0000
C58 N63 1.354(16)
C58 C59 1.390(19)
C59 C60 1.36(2)
C59 H59 0.9500
C60 C61 1.39(2)
C60 H60 0.9500
C61 C62 1.363(18)
C61 H61 0.9500
C62 N63 1.354(16)
C62 H62 0.9500
C64 C69 1.378(18)
C64 C65 1.420(19)
C65 C66 1.36(2)
C65 H65 0.9500
C66 C67 1.40(2)
C66 H66 0.9500
C67 C68 1.41(2)
C67 H67 0.9500
C68 C69 1.429(17)
C68 H68 0.9500
N71 C72 1.346(17)
N71 C80 1.355(17)
C72 C73 1.388(18)
C72 H72 0.9500
C73 C74 1.401(19)
C73 H73 0.9500
C74 C79 1.422(19)
C74 C75 1.52(2)
C75 C76 1.51(2)
C75 C78 1.53(2)
C75 C77 1.53(3)
C76 H76A 0.9800
C76 H76B 0.9800
C76 H76C 0.9800
C77 H77A 0.9800
C77 H77B 0.9800
C77 H77C 0.9800
C78 H78A 0.9800
C78 H78B 0.9800
C78 H78C 0.9800
C79 C80 1.372(18)
C79 H79 0.9500
C80 C81 1.503(19)
C81 N90 1.362(16)
C81 C82 1.402(19)
C82 C83 1.38(2)
C82 H82 0.9500
C83 C88 1.387(17)
C83 C84 1.534(19)
C84 C86 1.50(2)
C84 C87 1.51(2)
C84 C85 1.55(2)
C85 H85A 0.9800
C85 H85B 0.9800
C85 H85C 0.9800
C86 H86A 0.9800
C86 H86B 0.9800
C86 H86C 0.9800
C87 H87A 0.9800
C87 H87B 0.9800
C87 H87C 0.9800
C88 C89 1.360(19)
C88 H88 0.9500
C89 N90 1.313(17)
C89 H89 0.9500

loop_
_geom_torsion_atom_site_label_1
_geom_torsion_atom_site_label_2
_geom_torsion_atom_site_label_3
_geom_torsion_atom_site_label_4
_geom_torsion
C6 C1 C2 C3 0(2)
Ir1 C1 C2 C3 -178.4(11)
C1 C2 C3 C4 2(2)
C2 C3 C4 C5 -1(2)
C3 C4 C5 C6 -2(2)
C2 C1 C6 C5 -3(2)
Ir1 C1 C6 C5 175.7(11)
C2 C1 C6 C7 178.2(12)
Ir1 C1 C6 C7 -3.3(17)
C4 C5 C6 C1 4(2)
C4 C5 C6 C7 -177.4(14)
C1 C6 C7 C8 62.1(16)
C5 C6 C7 C8 -116.9(16)
C1 C6 C7 C14 -57.9(16)
C5 C6 C7 C14 123.1(14)
C6 C7 C8 N13 -58.0(16)
C14 C7 C8 N13 62.1(15)
C6 C7 C8 C9 122.5(14)
C14 C7 C8 C9 -117.3(14)
N13 C8 C9 C10 1(2)
C7 C8 C9 C10 -179.5(13)
C8 C9 C10 C11 1(2)
C9 C10 C11 C12 -2(2)
C10 C11 C12 N13 1(2)
C11 C12 N13 C8 2(2)
C11 C12 N13 Ir1 -177.3(11)
C9 C8 N13 C12 -2.7(19)
C7 C8 N13 C12 177.9(12)
C9 C8 N13 Ir1 176.6(10)
C7 C8 N13 Ir1 -2.9(16)
C8 C7 C14 C15 119.8(10)
C6 C7 C14 C15 -119.0(10)
C8 C7 C14 C19 -64.1(12)
C6 C7 C14 C19 57.2(13)
C19 C14 C15 C16 0.0
C7 C14 C15 C16 176.1(10)
C14 C15 C16 C17 0.0
C15 C16 C17 C18 0.0
C16 C17 C18 C19 0.0
C17 C18 C19 C14 0.0
C17 C18 C19 Ir1 178.9(7)
C15 C14 C19 C18 0.0
C7 C14 C19 C18 -176.2(10)
C15 C14 C19 Ir1 -179.0(7)
C7 C14 C19 Ir1 4.8(9)
C30 N21 C22 C23 -4(2)
Ir1 N21 C22 C23 173.7(11)
N21 C22 C23 C24 4(2)
C22 C23 C24 C29 -3(2)
C22 C23 C24 C25 179.9(17)
C23 C24 C25 C26A 57(3)
C29 C24 C25 C26A -120(3)
C23 C24 C25 C27B -75(2)
C29 C24 C25 C27B 108(2)
C23 C24 C25 C27A -75(2)
C29 C24 C25 C27A 108(2)
C23 C24 C25 C28B 167.6(19)
C29 C24 C25 C28B -9(3)
C23 C24 C25 C28A 167.6(19)
C29 C24 C25 C28A -9(3)
C23 C24 C25 C26B 33(4)
C29 C24 C25 C26B -144(3)
C23 C24 C29 C30 1(2)
C25 C24 C29 C30 178.6(16)
C22 N21 C30 C29 2.1(19)
Ir1 N21 C30 C29 -175.5(10)
C22 N21 C30 C31 -176.9(11)
Ir1 N21 C30 C31 5.5(13)
C24 C29 C30 N21 -1(2)
C24 C29 C30 C31 177.8(13)
N21 C30 C31 N40 2.2(17)
C29 C30 C31 N40 -176.8(13)
N21 C30 C31 C32 -177.4(12)
C29 C30 C31 C32 4(2)
N40 C31 C32 C33 4(2)
C30 C31 C32 C33 -175.9(12)
C31 C32 C33 C38 -0.7(19)
C31 C32 C33 C34 174.0(14)
C32 C33 C34 C35B -108(3)
C38 C33 C34 C35B 66(3)
C32 C33 C34 C35A -82(3)
C38 C33 C34 C35A 92(3)
C32 C33 C34 C37A 128(3)
C38 C33 C34 C37A -58(3)
C32 C33 C34 C37B 153(2)
C38 C33 C34 C37B -33(3)
C32 C33 C34 C36A 23(2)
C38 C33 C34 C36A -163.0(15)
C32 C33 C34 C36B 23(2)
C38 C33 C34 C36B -163.0(15)
C32 C33 C38 C39 -3(2)
C34 C33 C38 C39 -178.1(14)
C33 C38 C39 N40 4(2)
C32 C31 N40 C39 -4.2(19)
C30 C31 N40 C39 176.2(11)
C32 C31 N40 Ir1 171.0(10)
C30 C31 N40 Ir1 -8.6(14)
C38 C39 N40 C31 0(2)
C38 C39 N40 Ir1 -174.4(10)
C56 C51 C52 C53 -3.4(19)
Ir2 C51 C52 C53 175.2(10)
C51 C52 C53 C54 -1(2)
C52 C53 C54 C55 1(2)
C53 C54 C55 C56 2(2)
C52 C51 C56 C55 6.6(19)
Ir2 C51 C56 C55 -172.1(10)
C52 C51 C56 C57 -174.7(12)
Ir2 C51 C56 C57 6.6(16)
C54 C55 C56 C51 -6(2)
C54 C55 C56 C57 175.4(13)
C51 C56 C57 C58 -63.1(16)
C55 C56 C57 C58 115.6(13)
C51 C56 C57 C64 55.7(15)
C55 C56 C57 C64 -125.6(13)
C56 C57 C58 N63 55.8(14)
C64 C57 C58 N63 -63.6(14)
C56 C57 C58 C59 -124.4(14)
C64 C57 C58 C59 116.2(14)
N63 C58 C59 C60 0(2)
C57 C58 C59 C60 -179.5(13)
C58 C59 C60 C61 0(2)
C59 C60 C61 C62 -1(2)
C60 C61 C62 N63 1(2)
C59 C58 N63 C62 -0.2(17)
C57 C58 N63 C62 179.7(11)
C59 C58 N63 Ir2 -176.0(10)
C57 C58 N63 Ir2 3.9(14)
C61 C62 N63 C58 -0.5(19)
C61 C62 N63 Ir2 175.2(11)
C56 C57 C64 C69 -56.0(15)
C58 C57 C64 C69 65.5(16)
C56 C57 C64 C65 123.0(14)
C58 C57 C64 C65 -115.5(14)
C69 C64 C65 C66 3(2)
C57 C64 C65 C66 -176.4(13)
C64 C65 C66 C67 1(2)
C65 C66 C67 C68 -5(2)
C66 C67 C68 C69 6(2)
C65 C64 C69 C68 -2(2)
C57 C64 C69 C68 177.5(12)
C65 C64 C69 Ir2 175.3(11)
C57 C64 C69 Ir2 -5.7(17)
C67 C68 C69 C64 -3(2)
C67 C68 C69 Ir2 -179.4(11)
C80 N71 C72 C73 -3(2)
Ir2 N71 C72 C73 172.3(11)
N71 C72 C73 C74 3(2)
C72 C73 C74 C79 -2(2)
C72 C73 C74 C75 -177.5(15)
C73 C74 C75 C76 -5(2)
C79 C74 C75 C76 178.9(16)
C73 C74 C75 C78 117.8(17)
C79 C74 C75 C78 -58(2)
C73 C74 C75 C77 -121.5(16)
C79 C74 C75 C77 62.9(19)
C73 C74 C79 C80 0(2)
C75 C74 C79 C80 175.9(15)
C72 N71 C80 C79 1(2)
Ir2 N71 C80 C79 -174.3(11)
C72 N71 C80 C81 172.2(12)
Ir2 N71 C80 C81 -3.4(16)
C74 C79 C80 N71 0(2)
C74 C79 C80 C81 -170.0(13)
N71 C80 C81 N90 -7.8(18)
C79 C80 C81 N90 163.3(13)
N71 C80 C81 C82 176.4(13)
C79 C80 C81 C82 -13(2)
N90 C81 C82 C83 1(2)
C80 C81 C82 C83 176.3(13)
C81 C82 C83 C88 -2(2)
C81 C82 C83 C84 177.2(13)
C82 C83 C84 C86 31(2)
C88 C83 C84 C86 -149.4(15)
C82 C83 C84 C87 154.0(14)
C88 C83 C84 C87 -27(2)
C82 C83 C84 C85 -87.5(17)
C88 C83 C84 C85 92.0(17)
C82 C83 C88 C89 2(2)
C84 C83 C88 C89 -178.0(14)
C83 C88 C89 N90 1(2)
C88 C89 N90 C81 -3(2)
C88 C89 N90 Ir2 167.3(11)
C82 C81 N90 C89 2.1(19)
C80 C81 N90 C89 -173.9(12)
C82 C81 N90 Ir2 -169.2(10)
C80 C81 N90 Ir2 14.8(14)
